data_7212226
loop_
_publ_author_name
'Garau, Federica'
'Monari, Magda'
'Pandolfo, Luciano'
'Pettinari, Claudio'
'Venzo, Alfonso'

_publ_section_title
;
 Crystal structure, supramolecular assembly and preliminary reactivity
 behaviour of new heteropolytopic ligands based on oxalate/malonate
 skeleton and azolate moieties
;
_journal_issue 4
_journal_name_full CrystEngComm
_journal_page_first 1217
_journal_paper_doi 10.1039/b922874h
_journal_volume 12
_journal_year 2010
_chemical_formula_sum 'C20 H26 Cu N8 O8'
_chemical_formula_weight 570.03
_chemical_name_systematic
;
?
;
_space_group_IT_number 14
_symmetry_cell_setting monoclinic
_symmetry_space_group_name_Hall '-P 2ybc'
_symmetry_space_group_name_H-M 'P 1 21/c 1'
_atom_sites_solution_hydrogens geom
_atom_sites_solution_primary direct
_atom_sites_solution_secondary difmap
_audit_creation_method SHELXL-97
_cell_angle_alpha 90.00
_cell_angle_beta 98.0560(10)
_cell_angle_gamma 90.00
_cell_formula_units_Z 2
_cell_length_a 10.3247(4)
_cell_length_b 15.4035(7)
_cell_length_c 8.3413(4)
_cell_measurement_temperature 293(2)
_cell_volume 1313.48(10)
_computing_cell_refinement SMART
_computing_data_collection SMART
_computing_data_reduction SAINT+
_computing_molecular_graphics 'SCHAKAL99 (Keller 1999)'
_computing_publication_material 'SHELXL-97 (Sheldrick, 1997)'
_computing_structure_refinement 'SHELXL-97 (Sheldrick, 1997)'
_computing_structure_solution 'SIR-97 (Giacovazzo, 1997)'
_diffrn_ambient_temperature 293(2)
_diffrn_measured_fraction_theta_full 0.999
_diffrn_measured_fraction_theta_max 0.999
_diffrn_measurement_device_type 'Bruker SMART Apex II CCD'
_diffrn_measurement_method 'phi and omega scans'
_diffrn_radiation_monochromator graphite
_diffrn_radiation_source 'fine-focus sealed tube'
_diffrn_radiation_type MoK\a
_diffrn_radiation_wavelength 0.71073
_diffrn_reflns_av_R_equivalents 0.0562
_diffrn_reflns_av_sigmaI/netI 0.0382
_diffrn_reflns_limit_h_max 14
_diffrn_reflns_limit_h_min -14
_diffrn_reflns_limit_k_max 21
_diffrn_reflns_limit_k_min -21
_diffrn_reflns_limit_l_max 11
_diffrn_reflns_limit_l_min -11
_diffrn_reflns_number 16930
_diffrn_reflns_theta_full 30.06
_diffrn_reflns_theta_max 30.06
_diffrn_reflns_theta_min 1.99
_exptl_absorpt_coefficient_mu 0.890
_exptl_absorpt_correction_T_max 0.947
_exptl_absorpt_correction_T_min 0.868
_exptl_absorpt_correction_type empirical
_exptl_absorpt_process_details SADABS
_exptl_crystal_colour 0.30
_exptl_crystal_density_diffrn 1.441
_exptl_crystal_density_method 'not measured'
_exptl_crystal_description plate
_exptl_crystal_F_000 590
_exptl_crystal_size_max 0.20
_exptl_crystal_size_mid 0.17
_refine_diff_density_max 0.746
_refine_diff_density_min -0.372
_refine_diff_density_rms 0.091
_refine_ls_extinction_method none
_refine_ls_goodness_of_fit_ref 1.060
_refine_ls_hydrogen_treatment mixed
_refine_ls_matrix_type full
_refine_ls_number_parameters 169
_refine_ls_number_reflns 3853
_refine_ls_number_restraints 4
_refine_ls_restrained_S_all 1.094
_refine_ls_R_factor_all 0.0787
_refine_ls_R_factor_gt 0.0534
_refine_ls_shift/su_max 0.000
_refine_ls_shift/su_mean 0.000
_refine_ls_structure_factor_coef Fsqd
_refine_ls_weighting_details 'calc w=1/[\s^2^(Fo^2^)+(0.1015P)^2^+0.0647P] where P=(Fo^2^+2Fc^2^)/3'
_refine_ls_weighting_scheme calc
_refine_ls_wR_factor_gt 0.1567
_refine_ls_wR_factor_ref 0.1711
_reflns_number_gt 2640
_reflns_number_total 3853
_reflns_threshold_expression >2\s(I)
_cod_data_source_file b922874h.txt
_cod_data_source_block comp(3)
_cod_depositor_comments
;
The following automatic conversions were performed:

'_symmetry_cell_setting' value 'Monoclinic' changed to 'monoclinic'
according to /home/saulius/struct/CIF-dictionaries/cif_core.dic
dictionary named 'cif_core.dic' version 2.4.2 from 2011-04-26.

Automatic conversion script
Id: cif_fix_values 1891 2012-01-12 08:04:46Z andrius 
;
_cod_original_sg_symbol_H-M P2(1)/c
_cod_database_code 7212226

loop_
_symmetry_equiv_pos_as_xyz
'x, y, z'
'-x, y+1/2, -z+1/2'
'-x, -y, -z'
'x, -y-1/2, z-1/2'

loop_
_atom_site_label
_atom_site_type_symbol
_atom_site_fract_x
_atom_site_fract_y
_atom_site_fract_z
_atom_site_U_iso_or_equiv
_atom_site_adp_type
_atom_site_occupancy
_atom_site_symmetry_multiplicity
_atom_site_calc_flag
_atom_site_refinement_flags
Cu1 Cu 0.5000 0.0000 0.5000 0.03870(17) Uani 1 2 d S
O1 O 0.64574(18) 0.11865(15) 0.5151(3) 0.0567(6) Uani 1 1 d .
N1 N 0.4432(2) 0.03772(17) 0.2711(3) 0.0442(5) Uani 1 1 d .
N4 N 0.2375(2) 0.06635(16) 0.5579(3) 0.0506(6) Uani 1 1 d D
H4N H 0.2007 0.0192 0.5198 0.061 Uiso 1 1 calc RD
N3 N 0.3666(2) 0.08188(15) 0.5721(3) 0.0435(5) Uani 1 1 d .
N2 N 0.5033(2) 0.10216(17) 0.2060(3) 0.0521(6) Uani 1 1 d D
H2N H 0.5692 0.1301 0.2552 0.063 Uiso 1 1 calc RD
O2 O 0.8575(2) 0.08828(16) 0.5872(4) 0.0756(8) Uani 1 1 d .
C1 C 0.7606(3) 0.1370(2) 0.5710(4) 0.0524(7) Uani 1 1 d .
C8 C 0.3826(3) 0.15988(19) 0.6342(4) 0.0530(7) Uani 1 1 d .
H8 H 0.4630 0.1878 0.6571 0.064 Uiso 1 1 calc R
C10 C 0.1738(3) 0.1336(2) 0.6105(4) 0.0583(8) Uani 1 1 d .
H10 H 0.0841 0.1375 0.6121 0.070 Uiso 1 1 calc R
C9 C 0.2642(3) 0.1955(2) 0.6614(4) 0.0624(8) Uani 1 1 d .
H9 H 0.2499 0.2497 0.7048 0.075 Uiso 1 1 calc R
C5 C 0.4481(4) 0.1182(2) 0.0535(4) 0.0633(9) Uani 1 1 d .
H5 H 0.4735 0.1608 -0.0146 0.076 Uiso 1 1 calc R
C6 C 0.3500(4) 0.0616(2) 0.0172(4) 0.0660(9) Uani 1 1 d .
H6 H 0.2948 0.0561 -0.0804 0.079 Uiso 1 1 calc R
C7 C 0.3485(4) 0.0128(2) 0.1572(5) 0.0627(9) Uani 1 1 d .
H7 H 0.2890 -0.0313 0.1690 0.075 Uiso 1 1 calc R
C2 C 0.7820(3) 0.2283(2) 0.6363(5) 0.0703(10) Uani 1 1 d .
O3 O 0.7040(3) 0.2649(2) 0.7051(6) 0.1367(17) Uani 1 1 d .
O4 O 0.8901(3) 0.26240(19) 0.6088(5) 0.1143(13) Uani 1 1 d D
C3 C 0.9176(8) 0.3476(4) 0.6858(11) 0.186(4) Uani 1 1 d D
H3A H 0.8366 0.3791 0.6882 0.223 Uiso 1 1 calc R
H3B H 0.9599 0.3401 0.7963 0.223 Uiso 1 1 calc R
C4 C 0.9973(8) 0.3929(5) 0.5991(13) 0.227(5) Uani 1 1 d D
H4A H 1.0162 0.4487 0.6482 0.341 Uiso 1 1 calc R
H4B H 0.9546 0.4005 0.4902 0.341 Uiso 1 1 calc R
H4C H 1.0774 0.3614 0.5977 0.341 Uiso 1 1 calc R

loop_
_atom_site_aniso_label
_atom_site_aniso_U_11
_atom_site_aniso_U_22
_atom_site_aniso_U_33
_atom_site_aniso_U_23
_atom_site_aniso_U_13
_atom_site_aniso_U_12
Cu1 0.0307(2) 0.0453(3) 0.0407(3) 0.00233(18) 0.00730(16) 0.00511(17)
O1 0.0382(10) 0.0610(13) 0.0704(14) -0.0018(10) 0.0053(9) -0.0098(9)
N1 0.0402(11) 0.0504(13) 0.0420(12) 0.0048(10) 0.0059(9) 0.0043(10)
N4 0.0331(11) 0.0530(14) 0.0655(16) -0.0055(11) 0.0066(10) 0.0010(9)
N3 0.0333(10) 0.0486(12) 0.0496(13) 0.0010(10) 0.0095(9) 0.0036(9)
N2 0.0558(14) 0.0485(13) 0.0520(14) 0.0046(10) 0.0068(11) -0.0018(11)
O2 0.0400(11) 0.0593(14) 0.126(2) -0.0209(14) 0.0073(12) 0.0019(10)
C1 0.0392(14) 0.0539(17) 0.0656(19) -0.0066(14) 0.0125(13) -0.0049(12)
C8 0.0444(15) 0.0462(15) 0.0686(19) 0.0000(14) 0.0082(13) 0.0043(12)
C10 0.0397(14) 0.0636(19) 0.073(2) 0.0009(15) 0.0138(14) 0.0166(13)
C9 0.0521(17) 0.0535(18) 0.083(2) -0.0045(16) 0.0156(16) 0.0148(14)
C5 0.080(2) 0.0581(19) 0.0525(18) 0.0126(14) 0.0129(17) 0.0111(17)
C6 0.076(2) 0.073(2) 0.0459(17) 0.0025(15) -0.0030(15) 0.0072(18)
C7 0.0554(19) 0.073(2) 0.0565(19) 0.0059(15) -0.0041(15) -0.0110(15)
C2 0.0455(16) 0.059(2) 0.105(3) -0.0251(19) 0.0063(17) 0.0008(14)
O3 0.080(2) 0.117(3) 0.217(5) -0.092(3) 0.035(3) 0.006(2)
O4 0.087(2) 0.0701(18) 0.193(4) -0.041(2) 0.045(2) -0.0381(16)
C3 0.181(7) 0.100(4) 0.295(11) -0.089(6) 0.100(7) -0.078(5)
C4 0.163(8) 0.076(4) 0.442(17) -0.011(8) 0.038(8) -0.023(4)

loop_
_atom_type_symbol
_atom_type_description
_atom_type_scat_dispersion_real
_atom_type_scat_dispersion_imag
_atom_type_scat_source
C C 0.0033 0.0016 'International Tables Vol C Tables 4.2.6.8 and 6.1.1.4'
H H 0.0000 0.0000 'International Tables Vol C Tables 4.2.6.8 and 6.1.1.4'
N N 0.0061 0.0033 'International Tables Vol C Tables 4.2.6.8 and 6.1.1.4'
O O 0.0106 0.0060 'International Tables Vol C Tables 4.2.6.8 and 6.1.1.4'
Cu Cu 0.3201 1.2651 'International Tables Vol C Tables 4.2.6.8 and 6.1.1.4'

loop_
_geom_angle_atom_site_label_1
_geom_angle_atom_site_label_2
_geom_angle_atom_site_label_3
_geom_angle
_geom_angle_site_symmetry_1
_geom_angle_site_symmetry_3
N1 Cu1 N1 180.0 3_656 .
N1 Cu1 N3 88.96(9) 3_656 3_656
N1 Cu1 N3 91.04(9) . 3_656
N1 Cu1 N3 91.04(9) 3_656 .
N1 Cu1 N3 88.96(9) . .
N3 Cu1 N3 180.00(12) 3_656 .
N1 Cu1 O1 94.27(9) 3_656 .
N1 Cu1 O1 85.73(9) . .
N3 Cu1 O1 92.46(8) 3_656 .
N3 Cu1 O1 87.54(8) . .
N1 Cu1 O1 85.73(9) 3_656 3_656
N1 Cu1 O1 94.27(9) . 3_656
N3 Cu1 O1 87.54(8) 3_656 3_656
N3 Cu1 O1 92.46(8) . 3_656
O1 Cu1 O1 180.00(13) . 3_656
C1 O1 Cu1 139.7(2) . .
C7 N1 N2 105.3(3) . .
C7 N1 Cu1 133.6(2) . .
N2 N1 Cu1 121.08(19) . .
C10 N4 N3 111.2(3) . .
C8 N3 N4 105.5(2) . .
C8 N3 Cu1 129.52(19) . .
N4 N3 Cu1 124.89(19) . .
N1 N2 C5 111.4(3) . .
O2 C1 O1 127.9(3) . .
O2 C1 C2 116.5(3) . .
O1 C1 C2 115.4(3) . .
N3 C8 C9 111.2(3) . .
N4 C10 C9 107.3(3) . .
C10 C9 C8 104.8(3) . .
C6 C5 N2 107.6(3) . .
C5 C6 C7 105.0(3) . .
N1 C7 C6 110.6(3) . .
O3 C2 O4 123.8(3) . .
O3 C2 C1 122.5(3) . .
O4 C2 C1 113.8(3) . .
C2 O4 C3 114.0(4) . .
C4 C3 O4 108.6(6) . .

loop_
_geom_bond_atom_site_label_1
_geom_bond_atom_site_label_2
_geom_bond_distance
_geom_bond_site_symmetry_2
Cu1 N1 2.003(2) 3_656
Cu1 N1 2.003(2) .
Cu1 N3 2.021(2) 3_656
Cu1 N3 2.021(2) .
Cu1 O1 2.359(2) .
Cu1 O1 2.359(2) 3_656
O1 C1 1.244(3) .
N1 C7 1.322(4) .
N1 N2 1.327(3) .
N4 C10 1.334(4) .
N4 N3 1.343(3) .
N3 C8 1.310(4) .
N2 C5 1.341(4) .
O2 C1 1.243(4) .
C1 C2 1.513(5) .
C8 C9 1.387(4) .
C10 C9 1.360(5) .
C5 C6 1.339(5) .
C6 C7 1.391(5) .
C2 O3 1.194(4) .
C2 O4 1.283(4) .
O4 C3 1.471(6) .
C3 C4 1.362(8) .
